data_7201625
loop_
_publ_author_name
'Ye, Junwei'
'Liu, Yu'
'Zhao, Yunfeng'
'Mu, Xiaoyue'
'Zhang, Ping'
'Wang, Yue'

_publ_section_title
;
 Porous lanthanide--copper coordination frameworks exhibiting
 reversible single-crystal-to-single-crystal transformation based on
 variable coordination number and geometry
;
_journal_issue 5
_journal_name_full CrystEngComm
_journal_page_first 598
_journal_paper_doi 10.1039/b712280b
_journal_volume 10
_journal_year 2008
_chemical_formula_sum 'C32 H32 Cu N4 O34 Sm2'
_chemical_formula_weight 1380.86
_chemical_name_systematic
;
?
;
_space_group_IT_number 2
_symmetry_cell_setting triclinic
_symmetry_space_group_name_Hall '-P 1'
_symmetry_space_group_name_H-M 'P -1'
_atom_sites_solution_hydrogens geom
_atom_sites_solution_primary direct
_atom_sites_solution_secondary difmap
_audit_creation_method SHELXL-97
_cell_angle_alpha 83.14(3)
_cell_angle_beta 74.61(3)
_cell_angle_gamma 69.34(3)
_cell_formula_units_Z 1
_cell_length_a 10.528(2)
_cell_length_b 10.671(2)
_cell_length_c 11.378(2)
_cell_measurement_reflns_used 11049
_cell_measurement_temperature 293(2)
_cell_measurement_theta_max 27.48
_cell_measurement_theta_min 3.14
_cell_volume 1152.7(5)
_computing_cell_refinement RAPID-AUTO
_computing_data_collection 'RAPID-AUTO (Rigaku, 1998)'
_computing_data_reduction RAPID-AUTO
_computing_molecular_graphics 'DIAMOND (Brandenburg, 1999) and SHELXP97'
_computing_publication_material SHELXL97
_computing_structure_refinement 'SHELXL97 (Sheldrick, 1997)'
_computing_structure_solution 'SHELXS97 (Sheldrick, 1997)'
_diffrn_ambient_temperature 293(2)
_diffrn_detector_area_resol_mean 10.0
_diffrn_measured_fraction_theta_full 0.983
_diffrn_measured_fraction_theta_max 0.983
_diffrn_measurement_device_type 'Rigaku RAXIS-RAPID'
_diffrn_measurement_method '\w scan'
_diffrn_radiation_monochromator graphite
_diffrn_radiation_source 'fine-focus sealed tube'
_diffrn_radiation_type MoK\a
_diffrn_radiation_wavelength 0.71073
_diffrn_reflns_av_R_equivalents 0.0179
_diffrn_reflns_av_sigmaI/netI 0.0221
_diffrn_reflns_limit_h_max 12
_diffrn_reflns_limit_h_min -13
_diffrn_reflns_limit_k_max 13
_diffrn_reflns_limit_k_min -13
_diffrn_reflns_limit_l_max 14
_diffrn_reflns_limit_l_min -14
_diffrn_reflns_number 11295
_diffrn_reflns_theta_full 27.48
_diffrn_reflns_theta_max 27.48
_diffrn_reflns_theta_min 3.15
_diffrn_standards_interval_count 0
_diffrn_standards_interval_time 0
_diffrn_standards_number 0
_exptl_absorpt_coefficient_mu 3.084
_exptl_absorpt_correction_T_max 0.5489
_exptl_absorpt_correction_T_min 0.3227
_exptl_absorpt_correction_type empirical
_exptl_absorpt_process_details 'Higashi (1995)'
_exptl_crystal_colour blue
_exptl_crystal_density_diffrn 1.989
_exptl_crystal_density_meas ?
_exptl_crystal_density_method .
_exptl_crystal_description block
_exptl_crystal_F_000 677
_exptl_crystal_size_max 0.47
_exptl_crystal_size_mid 0.38
_exptl_crystal_size_min 0.22
_refine_diff_density_max 4.005
_refine_diff_density_min -1.269
_refine_diff_density_rms 0.231
_refine_ls_extinction_coef 0
_refine_ls_extinction_method none
_refine_ls_goodness_of_fit_ref 1.052
_refine_ls_hydrogen_treatment constr
_refine_ls_matrix_type full
_refine_ls_number_parameters 331
_refine_ls_number_reflns 5187
_refine_ls_number_restraints 0
_refine_ls_restrained_S_all 1.052
_refine_ls_R_factor_all 0.0347
_refine_ls_R_factor_gt 0.0331
_refine_ls_shift/su_max 0.010
_refine_ls_shift/su_mean 0.000
_refine_ls_structure_factor_coef Fsqd
_refine_ls_weighting_details 'calc w=1/[\s^2^(Fo^2^)+(0.0877P)^2^+4.6996P] where P=(Fo^2^+2Fc^2^)/3'
_refine_ls_weighting_scheme calc
_refine_ls_wR_factor_gt 0.1209
_refine_ls_wR_factor_ref 0.1218
_reflns_number_gt 4985
_reflns_number_total 5187
_reflns_threshold_expression >2sigma(I)
_cod_data_source_file b712280b.txt
_cod_data_source_block 3a
_cod_depositor_comments
;
The following automatic conversions were performed:
'_symmetry_cell_setting' value 'Triclinic' changed to 'triclinic'
according to '/home/saulius/struct/CIF-dictionaries/cif_core.dic'
dictionary named 'cif_core.dic' version 2.4.1 from 2010-06-29.

Automatic conversion script
Id: cif_fix_enum 1527 2010-12-29 10:47:43Z saulius 
;
_cod_original_cell_volume 1152.7(4)
_cod_original_sg_symbol_H-M 'P-1 '
_cod_database_code 7201625

loop_
_symmetry_equiv_pos_as_xyz
'x, y, z'
'-x, -y, -z'

loop_
_atom_site_label
_atom_site_type_symbol
_atom_site_fract_x
_atom_site_fract_y
_atom_site_fract_z
_atom_site_U_iso_or_equiv
_atom_site_adp_type
_atom_site_occupancy
_atom_site_symmetry_multiplicity
_atom_site_calc_flag
_atom_site_refinement_flags
_atom_site_disorder_assembly
_atom_site_disorder_group
Sm1 Sm 0.58795(2) 0.596724(19) 0.630937(18) 0.01373(10) Uani 1 1 d . . .
Cu1 Cu 0.0000 1.5000 0.5000 0.01798(18) Uani 1 2 d S . .
O1 O 0.3959(4) 0.6208(3) 0.4076(4) 0.0264(8) Uani 1 1 d . . .
O2 O 0.4703(4) 0.7478(4) 0.4954(4) 0.0271(8) Uani 1 1 d . . .
O3 O 0.2756(4) 1.2522(4) 0.4423(4) 0.0303(8) Uani 1 1 d . . .
O4 O 0.0467(4) 1.3200(3) 0.4548(3) 0.0263(8) Uani 1 1 d . . .
O5 O -0.1259(6) 1.0610(5) 0.2631(6) 0.0574(16) Uani 1 1 d . . .
O6 O -0.0463(6) 0.8479(5) 0.2744(6) 0.0523(14) Uani 1 1 d . . .
O7 O 1.0057(4) 0.4409(4) 0.6684(3) 0.0215(7) Uani 1 1 d . . .
O8 O 0.7763(4) 0.4889(4) 0.7178(3) 0.0267(8) Uani 1 1 d . . .
O9 O 0.5328(4) 0.4809(4) 1.1617(3) 0.0299(8) Uani 1 1 d . . .
O10 O 0.6605(4) 0.3887(4) 1.2951(3) 0.0240(7) Uani 1 1 d . . .
O11 O 1.1720(5) 0.2491(6) 1.1593(4) 0.0483(13) Uani 1 1 d . . .
O12 O 1.2715(5) 0.2399(7) 0.9681(5) 0.0614(17) Uani 1 1 d . . .
O13 O 0.5041(7) 0.7705(6) 0.7786(5) 0.0630(17) Uani 1 1 d . . .
O14 O 0.7442(4) 0.5236(4) 0.4331(3) 0.0290(8) Uani 1 1 d . . .
O15 O 0.4211(9) 0.7466(8) 0.0339(7) 0.0753(19) Uani 1 1 d . . .
O16 O 0.6374(15) 0.894(2) 0.2995(11) 0.203(9) Uani 1 1 d . . .
O17 O 0.4496(9) 0.9730(8) 0.1280(8) 0.103(3) Uani 1 1 d . . .
N1 N -0.0392(5) 0.9568(5) 0.2863(5) 0.0284(10) Uani 1 1 d . . .
N2 N 1.1679(5) 0.2645(5) 1.0523(4) 0.0313(10) Uani 1 1 d . . .
C1 C 0.2809(5) 0.8557(4) 0.4061(4) 0.0166(8) Uani 1 1 d . . .
C2 C 0.2793(5) 0.9815(4) 0.4315(4) 0.0170(8) Uani 1 1 d . . .
H2 H 0.3501 0.9878 0.4626 0.020 Uiso 1 1 calc R . .
C3 C 0.1726(5) 1.0971(4) 0.4106(4) 0.0160(8) Uani 1 1 d . . .
C4 C 0.0668(5) 1.0881(5) 0.3649(4) 0.0194(9) Uani 1 1 d . . .
H4 H -0.0073 1.1643 0.3539 0.023 Uiso 1 1 calc R . .
C5 C 0.0738(5) 0.9632(5) 0.3362(4) 0.0188(9) Uani 1 1 d . . .
C6 C 0.1771(5) 0.8459(5) 0.3568(4) 0.0192(9) Uani 1 1 d . . .
H6 H 0.1773 0.7632 0.3384 0.023 Uiso 1 1 calc R . .
C7 C 0.3909(5) 0.7318(4) 0.4381(4) 0.0182(9) Uani 1 1 d . . .
C8 C 0.1674(5) 1.2334(4) 0.4377(4) 0.0183(9) Uani 1 1 d . . .
C9 C 0.8973(5) 0.4160(5) 0.8749(4) 0.0173(9) Uani 1 1 d . . .
C10 C 0.7755(5) 0.4413(5) 0.9672(4) 0.0185(9) Uani 1 1 d . . .
H10 H 0.6892 0.4812 0.9478 0.022 Uiso 1 1 calc R . .
C11 C 0.7807(5) 0.4079(5) 1.0881(4) 0.0194(9) Uani 1 1 d . . .
C12 C 0.9102(5) 0.3486(5) 1.1173(4) 0.0215(9) Uani 1 1 d . . .
H12 H 0.9156 0.3257 1.1977 0.026 Uiso 1 1 calc R . .
C13 C 1.0311(5) 0.3247(5) 1.0233(5) 0.0215(10) Uani 1 1 d . . .
C14 C 1.0266(5) 0.3564(5) 0.9030(4) 0.0192(9) Uani 1 1 d . . .
H14 H 1.1087 0.3382 0.8417 0.023 Uiso 1 1 calc R . .
C15 C 0.8926(5) 0.4518(4) 0.7448(4) 0.0141(8) Uani 1 1 d . . .
C16 C 0.6492(5) 0.4290(5) 1.1870(4) 0.0204(9) Uani 1 1 d . . .
H13A H 0.4877 0.7578 0.8603 0.024 Uiso 1 1 d . . .
H13B H 0.4558 0.8535 0.7561 0.024 Uiso 1 1 d . . .
H14B H 0.7528 0.5690 0.3623 0.024 Uiso 1 1 d . . .
H14A H 0.7809 0.4335 0.4246 0.024 Uiso 1 1 d . . .

loop_
_atom_site_aniso_label
_atom_site_aniso_U_11
_atom_site_aniso_U_22
_atom_site_aniso_U_33
_atom_site_aniso_U_23
_atom_site_aniso_U_13
_atom_site_aniso_U_12
Sm1 0.01331(14) 0.01255(14) 0.01592(15) -0.00049(8) -0.00612(9) -0.00313(9)
Cu1 0.0236(4) 0.0092(3) 0.0136(4) -0.0014(3) 0.0039(3) -0.0022(3)
O1 0.0268(19) 0.0123(16) 0.039(2) -0.0014(14) -0.0066(15) -0.0055(14)
O2 0.0288(19) 0.0204(17) 0.035(2) 0.0053(14) -0.0201(16) -0.0046(15)
O3 0.033(2) 0.0198(17) 0.047(2) 0.0015(15) -0.0157(17) -0.0152(16)
O4 0.0295(19) 0.0110(16) 0.0324(19) -0.0052(13) -0.0036(15) -0.0010(14)
O5 0.050(3) 0.032(2) 0.106(5) -0.001(3) -0.060(3) -0.002(2)
O6 0.067(3) 0.028(2) 0.086(4) 0.001(2) -0.052(3) -0.021(2)
O7 0.0182(16) 0.0257(17) 0.0181(16) 0.0034(13) -0.0020(12) -0.0073(14)
O8 0.0159(17) 0.042(2) 0.0220(18) 0.0060(15) -0.0104(14) -0.0076(15)
O9 0.0175(17) 0.045(2) 0.0202(17) 0.0018(15) -0.0036(13) -0.0041(16)
O10 0.0209(17) 0.036(2) 0.0152(15) -0.0012(13) -0.0026(13) -0.0108(15)
O11 0.032(2) 0.082(4) 0.028(2) 0.014(2) -0.0152(18) -0.014(2)
O12 0.019(2) 0.103(5) 0.038(3) -0.001(3) -0.0049(19) 0.006(3)
O13 0.081(4) 0.053(3) 0.056(3) -0.033(3) 0.011(3) -0.033(3)
O14 0.0235(19) 0.036(2) 0.0261(18) -0.0058(15) 0.0040(14) -0.0140(16)
O15 0.087(5) 0.081(5) 0.067(4) -0.008(3) -0.023(4) -0.034(4)
O16 0.135(10) 0.46(3) 0.091(7) -0.045(11) 0.006(7) -0.199(15)
O17 0.089(6) 0.069(5) 0.110(6) -0.006(4) 0.020(5) -0.008(4)
N1 0.029(2) 0.022(2) 0.041(3) 0.0010(18) -0.021(2) -0.0082(18)
N2 0.022(2) 0.040(3) 0.030(2) 0.007(2) -0.0135(18) -0.0053(19)
C1 0.017(2) 0.013(2) 0.019(2) -0.0004(15) -0.0047(16) -0.0038(16)
C2 0.017(2) 0.0122(19) 0.020(2) -0.0021(15) -0.0055(16) -0.0021(16)
C3 0.020(2) 0.0101(19) 0.017(2) -0.0002(15) -0.0044(16) -0.0039(16)
C4 0.022(2) 0.013(2) 0.021(2) 0.0019(16) -0.0080(17) -0.0015(17)
C5 0.018(2) 0.018(2) 0.024(2) 0.0010(17) -0.0126(17) -0.0061(17)
C6 0.022(2) 0.012(2) 0.025(2) -0.0005(16) -0.0118(18) -0.0049(17)
C7 0.019(2) 0.0106(19) 0.021(2) 0.0026(15) -0.0024(17) -0.0034(16)
C8 0.027(2) 0.013(2) 0.016(2) 0.0003(15) -0.0049(17) -0.0079(17)
C9 0.017(2) 0.020(2) 0.013(2) 0.0007(16) -0.0059(17) -0.0041(17)
C10 0.014(2) 0.025(2) 0.017(2) 0.0010(16) -0.0074(16) -0.0048(17)
C11 0.015(2) 0.026(2) 0.016(2) -0.0014(17) -0.0012(16) -0.0068(18)
C12 0.018(2) 0.030(3) 0.014(2) 0.0005(17) -0.0054(17) -0.0051(19)
C13 0.017(2) 0.025(2) 0.020(2) 0.0013(18) -0.0071(18) -0.0033(18)
C14 0.014(2) 0.023(2) 0.019(2) 0.0015(17) -0.0033(16) -0.0054(17)
C15 0.0137(19) 0.0152(19) 0.0149(19) 0.0001(15) -0.0042(15) -0.0061(15)
C16 0.016(2) 0.028(2) 0.017(2) -0.0026(17) -0.0008(16) -0.0083(18)

loop_
_atom_type_symbol
_atom_type_description
_atom_type_scat_dispersion_real
_atom_type_scat_dispersion_imag
_atom_type_scat_source
C C 0.0033 0.0016 'International Tables Vol C Tables 4.2.6.8 and 6.1.1.4'
H H 0.0000 0.0000 'International Tables Vol C Tables 4.2.6.8 and 6.1.1.4'
N N 0.0061 0.0033 'International Tables Vol C Tables 4.2.6.8 and 6.1.1.4'
O O 0.0106 0.0060 'International Tables Vol C Tables 4.2.6.8 and 6.1.1.4'
Cu Cu 0.3201 1.2651 'International Tables Vol C Tables 4.2.6.8 and 6.1.1.4'
Sm Sm -0.1638 3.4418 'International Tables Vol C Tables 4.2.6.8 and 6.1.1.4'

loop_
_geom_angle_atom_site_label_1
_geom_angle_atom_site_label_2
_geom_angle_atom_site_label_3
_geom_angle
_geom_angle_site_symmetry_1
_geom_angle_site_symmetry_3
_geom_angle_publ_flag
O8 Sm1 O2 154.85(15) . . ?
O8 Sm1 O1 84.94(15) . 2_666 ?
O2 Sm1 O1 108.44(14) . 2_666 ?
O8 Sm1 O13 89.2(2) . . ?
O2 Sm1 O13 90.3(2) . . ?
O1 Sm1 O13 146.48(18) 2_666 . ?
O8 Sm1 O14 88.12(14) . . ?
O2 Sm1 O14 77.61(14) . . ?
O1 Sm1 O14 68.97(14) 2_666 . ?
O13 Sm1 O14 143.90(17) . . ?
O8 Sm1 O3 80.33(14) . 2_676 ?
O2 Sm1 O3 75.51(14) . 2_676 ?
O1 Sm1 O3 137.66(14) 2_666 2_676 ?
O13 Sm1 O3 73.01(17) . 2_676 ?
O14 Sm1 O3 71.06(14) . 2_676 ?
O8 Sm1 O10 130.03(13) . 2_667 ?
O2 Sm1 O10 74.42(13) . 2_667 ?
O1 Sm1 O10 79.36(13) 2_666 2_667 ?
O13 Sm1 O10 79.37(18) . 2_667 ?
O14 Sm1 O10 127.77(13) . 2_667 ?
O3 Sm1 O10 138.61(13) 2_676 2_667 ?
O8 Sm1 O9 78.49(13) . 2_667 ?
O2 Sm1 O9 124.50(13) . 2_667 ?
O1 Sm1 O9 77.44(14) 2_666 2_667 ?
O13 Sm1 O9 69.05(18) . 2_667 ?
O14 Sm1 O9 144.79(14) . 2_667 ?
O3 Sm1 O9 136.39(14) 2_676 2_667 ?
O10 Sm1 O9 51.91(12) 2_667 2_667 ?
O8 Sm1 C16 104.34(14) . 2_667 ?
O2 Sm1 C16 99.01(15) . 2_667 ?
O1 Sm1 C16 80.11(14) 2_666 2_667 ?
O13 Sm1 C16 69.43(18) . 2_667 ?
O14 Sm1 C16 145.55(14) . 2_667 ?
O3 Sm1 C16 142.02(14) 2_676 2_667 ?
O10 Sm1 C16 26.39(13) 2_667 2_667 ?
O9 Sm1 C16 25.85(13) 2_667 2_667 ?
O4 Cu1 O4 180.000(1) . 2_586 ?
O4 Cu1 O7 90.81(16) . 1_465 ?
O4 Cu1 O7 89.19(16) 2_586 1_465 ?
O4 Cu1 O7 89.19(16) . 2_676 ?
O4 Cu1 O7 90.81(16) 2_586 2_676 ?
O7 Cu1 O7 180.00(6) 1_465 2_676 ?
C7 O1 Sm1 174.1(4) . 2_666 ?
C7 O2 Sm1 128.4(3) . . ?
C8 O3 Sm1 142.8(3) . 2_676 ?
C8 O4 Cu1 125.1(3) . . ?
C15 O7 Cu1 118.2(3) . 1_645 ?
C15 O8 Sm1 164.2(3) . . ?
C16 O9 Sm1 90.8(3) . 2_667 ?
C16 O10 Sm1 93.9(3) . 2_667 ?
Sm1 O13 H13A 125.8 . . ?
Sm1 O13 H13B 117.6 . . ?
H13A O13 H13B 112.6 . . ?
Sm1 O14 H14B 129.5 . . ?
Sm1 O14 H14A 115.0 . . ?
H14B O14 H14A 113.1 . . ?
O6 N1 O5 122.1(5) . . ?
O6 N1 C5 119.1(4) . . ?
O5 N1 C5 118.8(4) . . ?
O12 N2 O11 123.6(5) . . ?
O12 N2 C13 118.0(5) . . ?
O11 N2 C13 118.3(5) . . ?
C6 C1 C2 120.0(4) . . ?
C6 C1 C7 120.4(4) . . ?
C2 C1 C7 119.5(4) . . ?
C3 C2 C1 120.4(4) . . ?
C3 C2 H2 119.8 . . ?
C1 C2 H2 119.8 . . ?
C4 C3 C2 120.0(4) . . ?
C4 C3 C8 118.3(4) . . ?
C2 C3 C8 121.7(4) . . ?
C5 C4 C3 118.4(4) . . ?
C5 C4 H4 120.8 . . ?
C3 C4 H4 120.8 . . ?
C4 C5 C6 123.3(4) . . ?
C4 C5 N1 117.2(4) . . ?
C6 C5 N1 119.4(4) . . ?
C5 C6 C1 117.8(4) . . ?
C5 C6 H6 121.1 . . ?
C1 C6 H6 121.1 . . ?
O1 C7 O2 124.8(4) . . ?
O1 C7 C1 118.4(4) . . ?
O2 C7 C1 116.7(4) . . ?
O3 C8 O4 126.0(4) . . ?
O3 C8 C3 120.2(4) . . ?
O4 C8 C3 113.8(4) . . ?
C10 C9 C14 119.9(4) . . ?
C10 C9 C15 121.2(4) . . ?
C14 C9 C15 118.8(4) . . ?
C9 C10 C11 120.9(4) . . ?
C9 C10 H10 119.6 . . ?
C11 C10 H10 119.6 . . ?
C10 C11 C12 119.6(4) . . ?
C10 C11 C16 120.9(4) . . ?
C12 C11 C16 119.4(4) . . ?
C13 C12 C11 118.6(4) . . ?
C13 C12 H12 120.7 . . ?
C11 C12 H12 120.7 . . ?
C14 C13 C12 122.2(4) . . ?
C14 C13 N2 118.5(4) . . ?
C12 C13 N2 119.4(4) . . ?
C13 C14 C9 118.8(4) . . ?
C13 C14 H14 120.6 . . ?
C9 C14 H14 120.6 . . ?
O7 C15 O8 123.7(4) . . ?
O7 C15 C9 117.8(4) . . ?
O8 C15 C9 118.5(4) . . ?
O9 C16 O10 121.9(4) . . ?
O9 C16 C11 120.0(4) . . ?
O10 C16 C11 118.1(4) . . ?
O9 C16 Sm1 63.4(3) . 2_667 ?
O10 C16 Sm1 59.8(2) . 2_667 ?
C11 C16 Sm1 166.4(3) . 2_667 ?

loop_
_geom_bond_atom_site_label_1
_geom_bond_atom_site_label_2
_geom_bond_distance
_geom_bond_site_symmetry_2
_geom_bond_publ_flag
Sm1 O8 2.323(4) . ?
Sm1 O2 2.350(4) . ?
Sm1 O1 2.353(4) 2_666 ?
Sm1 O13 2.417(5) . ?
Sm1 O14 2.435(4) . ?
Sm1 O3 2.456(4) 2_676 ?
Sm1 O10 2.479(4) 2_667 ?
Sm1 O9 2.560(4) 2_667 ?
Sm1 C16 2.863(5) 2_667 ?
Cu1 O4 1.906(3) . ?
Cu1 O4 1.906(3) 2_586 ?
Cu1 O7 1.954(3) 1_465 ?
Cu1 O7 1.954(3) 2_676 ?
O1 C7 1.253(6) . ?
O1 Sm1 2.353(4) 2_666 ?
O2 C7 1.253(6) . ?
O3 C8 1.239(6) . ?
O3 Sm1 2.456(4) 2_676 ?
O4 C8 1.261(6) . ?
O5 N1 1.217(7) . ?
O6 N1 1.216(6) . ?
O7 C15 1.251(6) . ?
O7 Cu1 1.954(3) 1_645 ?
O8 C15 1.256(6) . ?
O9 C16 1.249(6) . ?
O9 Sm1 2.560(4) 2_667 ?
O10 C16 1.276(6) . ?
O10 Sm1 2.479(4) 2_667 ?
O11 N2 1.219(7) . ?
O12 N2 1.217(7) . ?
O13 H13A 0.9014 . ?
O13 H13B 0.8976 . ?
O14 H14B 0.8897 . ?
O14 H14A 0.9073 . ?
N1 C5 1.471(6) . ?
N2 C13 1.464(6) . ?
C1 C6 1.393(7) . ?
C1 C2 1.400(6) . ?
C1 C7 1.500(6) . ?
C2 C3 1.391(6) . ?
C2 H2 0.9300 . ?
C3 C4 1.384(7) . ?
C3 C8 1.502(6) . ?
C4 C5 1.382(6) . ?
C4 H4 0.9300 . ?
C5 C6 1.382(6) . ?
C6 H6 0.9300 . ?
C9 C10 1.389(6) . ?
C9 C14 1.390(6) . ?
C9 C15 1.493(6) . ?
C10 C11 1.390(6) . ?
C10 H10 0.9300 . ?
C11 C12 1.396(7) . ?
C11 C16 1.500(6) . ?
C12 C13 1.394(7) . ?
C12 H12 0.9300 . ?
C13 C14 1.380(7) . ?
C14 H14 0.9300 . ?
C16 Sm1 2.863(5) 2_667 ?
